data_7201453
loop_
_publ_author_name
'Yang, Ai-Hong'
'Quan, Ying-Ping'
'Gao, Hong-Ling'
'Fang, Su-Rong'
'Zhang, Yan-Ping'
'Zhao, Li-Hua'
'Cui, Jian-Zhong'
'Wang, Jian-Hui'
'Shi, Wei'
'Cheng, Peng'

_publ_section_title
;
 ds-Block metal ions catalyzed decarboxylation of
 pyrazine-2,3,5,6-tetracarboxylic acid and the complexes obtained from
 hydrothermal reactions and novel water clusters
;
_journal_issue 12
_journal_name_full CrystEngComm
_journal_page_first 2719
_journal_paper_doi 10.1039/b911939f
_journal_volume 11
_journal_year 2009
_chemical_formula_sum 'C27 H27 Cu N6 O10'
_chemical_formula_weight 659.09
_chemical_name_systematic
;
?
;
_space_group_IT_number 14
_symmetry_cell_setting monoclinic
_symmetry_space_group_name_Hall '-P 2ybc'
_symmetry_space_group_name_H-M 'P 1 21/c 1'
_atom_sites_solution_hydrogens geom
_atom_sites_solution_primary direct
_atom_sites_solution_secondary difmap
_audit_creation_method SHELXL-97
_cell_angle_alpha 90.00
_cell_angle_beta 108.183(3)
_cell_angle_gamma 90.00
_cell_formula_units_Z 4
_cell_length_a 10.3969(19)
_cell_length_b 26.575(5)
_cell_length_c 10.705(2)
_cell_measurement_reflns_used 2961
_cell_measurement_temperature 294(2)
_cell_measurement_theta_max 24.67
_cell_measurement_theta_min 2.20
_cell_volume 2810.1(9)
_computing_cell_refinement 'Bruker SMART'
_computing_data_collection 'Bruker SMART'
_computing_data_reduction 'Bruker SAINT'
_computing_molecular_graphics 'Bruker SHELXTL'
_computing_publication_material 'Bruker SHELXTL'
_computing_structure_refinement 'SHELXL-97 (Sheldrick, 1997)'
_computing_structure_solution 'SHELXS-97 (Sheldrick, 1990)'
_diffrn_ambient_temperature 294(2)
_diffrn_measured_fraction_theta_full 0.993
_diffrn_measured_fraction_theta_max 0.993
_diffrn_measurement_device_type 'CCD area detector'
_diffrn_measurement_method 'phi and omega scans'
_diffrn_radiation_monochromator graphite
_diffrn_radiation_source 'fine-focus sealed tube'
_diffrn_radiation_type MoK\a
_diffrn_radiation_wavelength 0.71073
_diffrn_reflns_av_R_equivalents 0.0607
_diffrn_reflns_av_sigmaI/netI 0.0840
_diffrn_reflns_limit_h_max 12
_diffrn_reflns_limit_h_min -9
_diffrn_reflns_limit_k_max 33
_diffrn_reflns_limit_k_min -29
_diffrn_reflns_limit_l_max 11
_diffrn_reflns_limit_l_min -13
_diffrn_reflns_number 15941
_diffrn_reflns_theta_full 26.40
_diffrn_reflns_theta_max 26.40
_diffrn_reflns_theta_min 1.53
_diffrn_standards_decay_% 0
_diffrn_standards_interval_count 0
_diffrn_standards_interval_time 0
_diffrn_standards_number 0
_exptl_absorpt_coefficient_mu 0.847
_exptl_absorpt_correction_T_max 0.9201
_exptl_absorpt_correction_T_min 0.8489
_exptl_absorpt_correction_type multi-scan
_exptl_absorpt_process_details SADABS
_exptl_crystal_colour blue
_exptl_crystal_density_diffrn 1.558
_exptl_crystal_density_meas ?
_exptl_crystal_density_method 'not measured'
_exptl_crystal_description prisme
_exptl_crystal_F_000 1360
_exptl_crystal_size_max 0.20
_exptl_crystal_size_mid 0.12
_exptl_crystal_size_min 0.10
_refine_diff_density_max 0.444
_refine_diff_density_min -0.523
_refine_diff_density_rms 0.074
_refine_ls_extinction_method none
_refine_ls_goodness_of_fit_ref 1.004
_refine_ls_hydrogen_treatment constr
_refine_ls_matrix_type full
_refine_ls_number_parameters 397
_refine_ls_number_reflns 5724
_refine_ls_number_restraints 17
_refine_ls_restrained_S_all 1.003
_refine_ls_R_factor_all 0.1134
_refine_ls_R_factor_gt 0.0541
_refine_ls_shift/su_max 0.001
_refine_ls_shift/su_mean 0.000
_refine_ls_structure_factor_coef Fsqd
_refine_ls_weighting_details 'calc w=1/[\s^2^(Fo^2^)+(0.0673P)^2^+0.9042P] where P=(Fo^2^+2Fc^2^)/3'
_refine_ls_weighting_scheme calc
_refine_ls_wR_factor_gt 0.1207
_refine_ls_wR_factor_ref 0.1451
_reflns_number_gt 3384
_reflns_number_total 5724
_reflns_threshold_expression >2sigma(I)
_cod_data_source_file b911939f.txt
_cod_data_source_block 71015b
_cod_depositor_comments
;
The following automatic conversions were performed:
'_symmetry_cell_setting' value 'Monoclinic' changed to 'monoclinic'
according to '/home/saulius/struct/CIF-dictionaries/cif_core.dic'
dictionary named 'cif_core.dic' version 2.4.1 from
2010-06-29.

'_exptl_absorpt_correction_type' value 'MULTI-SCAN' changed
to 'multi-scan' according to
'/home/saulius/struct/CIF-dictionaries/cif_core.dic' dictionary named
'cif_core.dic' version 2.4.1 from
2010-06-29.

'_refine_ls_hydrogen_treatment' value 'CONSTR' changed to
'constr' according to '/home/saulius/struct/CIF-dictionaries/cif_core.dic'
dictionary named 'cif_core.dic' version 2.4.1 from 2010-06-29.

Automatic conversion script
Id: cif_fix_enum 1527 2010-12-29 10:47:43Z saulius 

The following automatic conversions were performed:

'_exptl_crystal_density_meas' value 'NONE' was changed to '?' - the
value is perceived as not measured.

Automatic conversion script
Id: cif_fix_values 3008 2015-01-20 13:52:24Z robertas 
;
_cod_original_cell_volume 2810.0(9)
_cod_original_sg_symbol_H-M P2(1)/c
_cod_database_code 7201453

loop_
_symmetry_equiv_pos_as_xyz
'x, y, z'
'-x, y+1/2, -z+1/2'
'-x, -y, -z'
'x, -y-1/2, z-1/2'

loop_
_atom_site_label
_atom_site_type_symbol
_atom_site_fract_x
_atom_site_fract_y
_atom_site_fract_z
_atom_site_U_iso_or_equiv
_atom_site_adp_type
_atom_site_occupancy
_atom_site_symmetry_multiplicity
_atom_site_calc_flag
_atom_site_refinement_flags
_atom_site_disorder_assembly
_atom_site_disorder_group
Cu1 Cu 0.97464(5) 0.117626(16) 0.15041(4) 0.03188(17) Uani 1 1 d . . .
O1 O 1.1536(3) 0.12184(10) 0.0743(3) 0.0496(8) Uani 1 1 d . . .
O2 O 1.2204(4) 0.08711(13) -0.0838(4) 0.0679(10) Uani 1 1 d . . .
N1 N 0.9769(3) 0.04507(12) 0.0543(3) 0.0337(8) Uani 1 1 d . . .
N2 N 0.8609(3) 0.15367(12) -0.0111(3) 0.0359(8) Uani 1 1 d . . .
N3 N 1.0148(3) 0.19270(12) 0.2167(3) 0.0359(8) Uani 1 1 d . . .
N4 N 0.8067(3) 0.09463(12) 0.2215(3) 0.0377(8) Uani 1 1 d . . .
N5 N 1.0769(3) 0.09008(12) 0.3266(3) 0.0350(8) Uani 1 1 d . . .
C1 C 1.1584(4) 0.08728(16) -0.0031(4) 0.0402(11) Uani 1 1 d . . .
C2 C 1.0744(4) 0.04111(14) -0.0023(3) 0.0292(9) Uani 1 1 d . . .
C3 C 0.9033(4) 0.00439(14) 0.0553(4) 0.0339(10) Uani 1 1 d . . .
H3 H 0.8341 0.0065 0.0930 0.041 Uiso 1 1 calc R . .
C4 C 0.7848(4) 0.13406(17) -0.1228(4) 0.0463(12) Uani 1 1 d . . .
H4 H 0.7824 0.0992 -0.1318 0.056 Uiso 1 1 calc R . .
C5 C 0.7081(5) 0.1629(2) -0.2277(4) 0.0561(14) Uani 1 1 d . . .
H5 H 0.6568 0.1475 -0.3052 0.067 Uiso 1 1 calc R . .
C6 C 0.7086(5) 0.21407(19) -0.2163(5) 0.0519(13) Uani 1 1 d . . .
H6 H 0.6560 0.2338 -0.2852 0.062 Uiso 1 1 calc R . .
C7 C 0.7889(4) 0.23663(16) -0.1001(4) 0.0420(11) Uani 1 1 d . . .
C8 C 0.7990(5) 0.28945(18) -0.0780(5) 0.0574(14) Uani 1 1 d . . .
H8 H 0.7477 0.3110 -0.1429 0.069 Uiso 1 1 calc R . .
C9 C 0.8807(5) 0.30875(17) 0.0342(5) 0.0585(14) Uani 1 1 d . . .
H9 H 0.8861 0.3435 0.0445 0.070 Uiso 1 1 calc R . .
C10 C 0.9594(5) 0.27775(16) 0.1378(5) 0.0448(11) Uani 1 1 d . . .
C11 C 1.0473(5) 0.29583(19) 0.2567(5) 0.0575(14) Uani 1 1 d . . .
H11 H 1.0599 0.3303 0.2706 0.069 Uiso 1 1 calc R . .
C12 C 1.1146(5) 0.26270(19) 0.3523(5) 0.0556(13) Uani 1 1 d . . .
H12 H 1.1730 0.2742 0.4318 0.067 Uiso 1 1 calc R . .
C13 C 1.0943(4) 0.21163(18) 0.3287(4) 0.0472(12) Uani 1 1 d . . .
H13 H 1.1390 0.1894 0.3952 0.057 Uiso 1 1 calc R . .
C14 C 0.9479(4) 0.22564(15) 0.1223(4) 0.0343(10) Uani 1 1 d . . .
C15 C 0.8633(4) 0.20460(15) 0.0018(4) 0.0332(9) Uani 1 1 d . . .
C16 C 0.6736(5) 0.09478(17) 0.1664(5) 0.0499(12) Uani 1 1 d . . .
H16 H 0.6382 0.1046 0.0789 0.060 Uiso 1 1 calc R . .
C17 C 0.5844(5) 0.0809(2) 0.2341(6) 0.0658(15) Uani 1 1 d . . .
H17 H 0.4915 0.0812 0.1919 0.079 Uiso 1 1 calc R . .
C18 C 0.6343(6) 0.06691(19) 0.3620(6) 0.0668(15) Uani 1 1 d . . .
H18 H 0.5754 0.0578 0.4081 0.080 Uiso 1 1 calc R . .
C19 C 0.7739(5) 0.06614(15) 0.4246(5) 0.0455(11) Uani 1 1 d . . .
C20 C 0.8357(7) 0.05242(18) 0.5586(5) 0.0626(15) Uani 1 1 d . . .
H20 H 0.7815 0.0435 0.6097 0.075 Uiso 1 1 calc R . .
C21 C 0.9704(7) 0.05208(17) 0.6122(5) 0.0609(16) Uani 1 1 d . . .
H21 H 1.0077 0.0432 0.7002 0.073 Uiso 1 1 calc R . .
C22 C 1.0593(5) 0.06509(15) 0.5376(4) 0.0464(12) Uani 1 1 d . . .
C23 C 1.2011(6) 0.06356(17) 0.5857(5) 0.0618(16) Uani 1 1 d . . .
H23 H 1.2439 0.0550 0.6730 0.074 Uiso 1 1 calc R . .
C24 C 1.2761(5) 0.07446(17) 0.5065(5) 0.0569(14) Uani 1 1 d . . .
H24 H 1.3702 0.0732 0.5381 0.068 Uiso 1 1 calc R . .
C25 C 1.2096(5) 0.08765(16) 0.3766(4) 0.0475(12) Uani 1 1 d . . .
H25 H 1.2615 0.0951 0.3223 0.057 Uiso 1 1 calc R . .
C26 C 1.0008(5) 0.07810(13) 0.4053(4) 0.0356(10) Uani 1 1 d . . .
C27 C 0.8565(4) 0.07973(14) 0.3488(4) 0.0358(10) Uani 1 1 d . . .
N6 N 0.6120(5) 0.0254(2) 0.7769(6) 0.0727(15) Uani 1 1 d . . .
O3 O 0.5644(5) 0.0524(3) 0.6911(7) 0.169(3) Uani 1 1 d . . .
O4 O 0.6894(5) -0.00582(19) 0.7757(5) 0.1096(17) Uani 1 1 d . . .
O5 O 0.5812(7) 0.0332(3) 0.8832(8) 0.171(3) Uani 1 1 d . . .
O6 O 0.4226(3) 0.13116(12) 0.8461(3) 0.0594(9) Uani 1 1 d D . .
H6A H 0.3561 0.1256 0.8749 0.071 Uiso 1 1 d RD . .
H6B H 0.4666 0.1053 0.8352 0.071 Uiso 1 1 d RD . .
O7 O 0.4783(4) 0.30621(15) 0.9573(4) 0.0786(11) Uani 1 1 d D . .
H7A H 0.4426 0.3070 0.8745 0.094 Uiso 1 1 d RD . .
H7B H 0.4251 0.3043 1.0033 0.094 Uiso 1 1 d RD . .
O8 O 0.3177(4) 0.19689(14) 0.6269(3) 0.0731(11) Uani 1 1 d D . .
H8A H 0.3241 0.2268 0.6568 0.088 Uiso 1 1 d RD . .
H8B H 0.3621 0.1745 0.6802 0.088 Uiso 1 1 d RD . .
O9 O 0.3521(4) 0.19570(12) 0.1799(3) 0.0645(10) Uani 1 1 d D . .
H9A H 0.2846 0.1760 0.1518 0.077 Uiso 1 1 d RD . .
H9B H 0.4130 0.1932 0.1425 0.077 Uiso 1 1 d RD . .
O10 O 0.5363(3) 0.20422(13) 0.0368(3) 0.0678(10) Uani 1 1 d D . .
H10A H 0.5154 0.2335 0.0047 0.081 Uiso 1 1 d RD . .
H10B H 0.4924 0.1797 -0.0076 0.081 Uiso 1 1 d RD . .

loop_
_atom_site_aniso_label
_atom_site_aniso_U_11
_atom_site_aniso_U_22
_atom_site_aniso_U_33
_atom_site_aniso_U_23
_atom_site_aniso_U_13
_atom_site_aniso_U_12
Cu1 0.0351(3) 0.0282(3) 0.0266(3) 0.0016(2) 0.00139(19) -0.0007(2)
O1 0.064(2) 0.0355(17) 0.0498(19) -0.0050(15) 0.0180(16) -0.0054(15)
O2 0.085(3) 0.059(2) 0.079(3) -0.0128(19) 0.053(2) -0.024(2)
N1 0.038(2) 0.0337(19) 0.0289(19) 0.0047(15) 0.0094(15) 0.0048(16)
N2 0.035(2) 0.038(2) 0.0301(19) 0.0075(15) 0.0038(15) -0.0036(16)
N3 0.0308(19) 0.041(2) 0.0318(19) 0.0032(16) 0.0041(15) 0.0003(16)
N4 0.040(2) 0.0369(19) 0.033(2) -0.0028(16) 0.0080(16) 0.0051(16)
N5 0.037(2) 0.0318(19) 0.0312(19) -0.0012(15) 0.0032(16) 0.0035(15)
C1 0.044(3) 0.039(3) 0.039(3) 0.004(2) 0.013(2) -0.001(2)
C2 0.029(2) 0.037(2) 0.022(2) 0.0071(17) 0.0087(17) 0.0024(18)
C3 0.033(2) 0.037(2) 0.034(2) 0.0048(18) 0.0141(18) 0.0045(19)
C4 0.043(3) 0.049(3) 0.036(3) 0.002(2) -0.003(2) -0.009(2)
C5 0.046(3) 0.078(4) 0.032(3) 0.009(2) -0.004(2) -0.008(3)
C6 0.040(3) 0.065(3) 0.044(3) 0.022(2) 0.003(2) 0.008(2)
C7 0.031(2) 0.048(3) 0.048(3) 0.016(2) 0.014(2) 0.008(2)
C8 0.064(3) 0.044(3) 0.069(4) 0.025(3) 0.027(3) 0.016(3)
C9 0.074(4) 0.033(3) 0.076(4) 0.007(3) 0.035(3) 0.008(3)
C10 0.046(3) 0.039(2) 0.057(3) 0.005(2) 0.027(2) -0.001(2)
C11 0.061(3) 0.045(3) 0.076(4) -0.018(3) 0.035(3) -0.010(3)
C12 0.051(3) 0.066(3) 0.049(3) -0.024(3) 0.015(2) -0.010(3)
C13 0.041(3) 0.053(3) 0.043(3) -0.003(2) 0.006(2) -0.002(2)
C14 0.031(2) 0.034(2) 0.041(3) 0.0042(18) 0.0167(19) 0.0011(18)
C15 0.030(2) 0.036(2) 0.035(2) 0.0113(18) 0.0115(18) 0.0033(18)
C16 0.044(3) 0.051(3) 0.052(3) -0.003(2) 0.009(2) 0.008(2)
C17 0.044(3) 0.067(4) 0.091(5) 0.001(3) 0.029(3) -0.002(3)
C18 0.074(4) 0.058(3) 0.089(4) -0.006(3) 0.055(4) -0.012(3)
C19 0.065(3) 0.028(2) 0.052(3) -0.008(2) 0.031(3) -0.009(2)
C20 0.103(5) 0.045(3) 0.053(3) 0.001(2) 0.043(3) -0.010(3)
C21 0.116(5) 0.035(3) 0.031(3) 0.002(2) 0.023(3) -0.002(3)
C22 0.072(4) 0.030(2) 0.028(2) -0.0013(18) 0.002(2) 0.004(2)
C23 0.090(4) 0.039(3) 0.034(3) 0.000(2) -0.015(3) 0.008(3)
C24 0.046(3) 0.050(3) 0.054(3) -0.005(2) -0.015(3) 0.011(2)
C25 0.043(3) 0.044(3) 0.045(3) -0.002(2) -0.002(2) 0.005(2)
C26 0.058(3) 0.0186(19) 0.027(2) -0.0053(16) 0.008(2) 0.0015(19)
C27 0.053(3) 0.020(2) 0.034(2) -0.0029(17) 0.013(2) 0.0017(18)
N6 0.045(3) 0.063(3) 0.095(4) -0.006(3) 0.000(3) -0.006(2)
O3 0.089(4) 0.175(6) 0.191(6) 0.082(5) -0.031(4) 0.016(4)
O4 0.102(4) 0.111(4) 0.121(4) 0.007(3) 0.042(3) 0.046(3)
O5 0.202(7) 0.159(6) 0.186(7) -0.070(5) 0.109(6) -0.021(5)
O6 0.058(2) 0.061(2) 0.063(2) -0.0054(17) 0.0238(18) -0.0144(17)
O7 0.071(3) 0.111(3) 0.053(2) 0.001(2) 0.0183(19) 0.000(2)
O8 0.088(3) 0.069(2) 0.060(2) 0.0078(19) 0.020(2) 0.007(2)
O9 0.071(2) 0.064(2) 0.061(2) -0.0111(18) 0.0240(18) -0.0243(19)
O10 0.076(3) 0.060(2) 0.063(2) -0.0095(18) 0.0151(19) -0.0104(19)

loop_
_atom_type_symbol
_atom_type_description
_atom_type_scat_dispersion_real
_atom_type_scat_dispersion_imag
_atom_type_scat_source
C C 0.0033 0.0016 'International Tables Vol C Tables 4.2.6.8 and 6.1.1.4'
H H 0.0000 0.0000 'International Tables Vol C Tables 4.2.6.8 and 6.1.1.4'
N N 0.0061 0.0033 'International Tables Vol C Tables 4.2.6.8 and 6.1.1.4'
O O 0.0106 0.0060 'International Tables Vol C Tables 4.2.6.8 and 6.1.1.4'
Cu Cu 0.3201 1.2651 'International Tables Vol C Tables 4.2.6.8 and 6.1.1.4'

loop_
_geom_angle_atom_site_label_1
_geom_angle_atom_site_label_2
_geom_angle_atom_site_label_3
_geom_angle
_geom_angle_site_symmetry_1
_geom_angle_site_symmetry_3
_geom_angle_publ_flag
N5 Cu1 N2 170.86(14) . . ?
N5 Cu1 N3 92.16(13) . . ?
N2 Cu1 N3 80.82(13) . . ?
N5 Cu1 N1 92.32(12) . . ?
N2 Cu1 N1 96.05(12) . . ?
N3 Cu1 N1 163.46(13) . . ?
N5 Cu1 N4 79.44(14) . . ?
N2 Cu1 N4 96.48(13) . . ?
N3 Cu1 N4 103.93(13) . . ?
N1 Cu1 N4 92.55(13) . . ?
N5 Cu1 O1 95.95(13) . . ?
N2 Cu1 O1 89.76(12) . . ?
N3 Cu1 O1 88.61(12) . . ?
N1 Cu1 O1 75.09(12) . . ?
N4 Cu1 O1 166.71(11) . . ?
C1 O1 Cu1 114.3(3) . . ?
C3 N1 C2 117.4(3) . . ?
C3 N1 Cu1 128.5(3) . . ?
C2 N1 Cu1 113.8(3) . . ?
C4 N2 C15 118.2(3) . . ?
C4 N2 Cu1 128.2(3) . . ?
C15 N2 Cu1 113.6(2) . . ?
C13 N3 C14 117.4(4) . . ?
C13 N3 Cu1 131.6(3) . . ?
C14 N3 Cu1 110.9(3) . . ?
C16 N4 C27 117.8(4) . . ?
C16 N4 Cu1 132.6(3) . . ?
C27 N4 Cu1 109.5(3) . . ?
C25 N5 C26 118.3(4) . . ?
C25 N5 Cu1 125.8(3) . . ?
C26 N5 Cu1 115.5(3) . . ?
O2 C1 O1 127.4(4) . . ?
O2 C1 C2 115.6(4) . . ?
O1 C1 C2 116.9(4) . . ?
N1 C2 C3 120.1(4) . 3_755 ?
N1 C2 C1 117.4(4) . . ?
C3 C2 C1 122.5(4) 3_755 . ?
N1 C3 C2 122.5(4) . 3_755 ?
N1 C3 H3 118.7 . . ?
C2 C3 H3 118.7 3_755 . ?
N2 C4 C5 123.1(4) . . ?
N2 C4 H4 118.4 . . ?
C5 C4 H4 118.4 . . ?
C6 C5 C4 119.5(4) . . ?
C6 C5 H5 120.2 . . ?
C4 C5 H5 120.2 . . ?
C5 C6 C7 119.4(4) . . ?
C5 C6 H6 120.3 . . ?
C7 C6 H6 120.3 . . ?
C6 C7 C15 117.4(4) . . ?
C6 C7 C8 124.3(4) . . ?
C15 C7 C8 118.2(4) . . ?
C9 C8 C7 121.4(4) . . ?
C9 C8 H8 119.3 . . ?
C7 C8 H8 119.3 . . ?
C8 C9 C10 121.9(4) . . ?
C8 C9 H9 119.0 . . ?
C10 C9 H9 119.0 . . ?
C14 C10 C11 117.1(4) . . ?
C14 C10 C9 118.5(4) . . ?
C11 C10 C9 124.4(4) . . ?
C12 C11 C10 119.8(4) . . ?
C12 C11 H11 120.1 . . ?
C10 C11 H11 120.1 . . ?
C11 C12 C13 118.8(4) . . ?
C11 C12 H12 120.6 . . ?
C13 C12 H12 120.6 . . ?
N3 C13 C12 123.6(4) . . ?
N3 C13 H13 118.2 . . ?
C12 C13 H13 118.2 . . ?
N3 C14 C10 123.2(4) . . ?
N3 C14 C15 116.7(3) . . ?
C10 C14 C15 120.1(4) . . ?
N2 C15 C7 122.3(4) . . ?
N2 C15 C14 117.9(3) . . ?
C7 C15 C14 119.8(4) . . ?
N4 C16 C17 122.7(5) . . ?
N4 C16 H16 118.6 . . ?
C17 C16 H16 118.6 . . ?
C18 C17 C16 119.4(5) . . ?
C18 C17 H17 120.3 . . ?
C16 C17 H17 120.3 . . ?
C17 C18 C19 120.1(5) . . ?
C17 C18 H18 120.0 . . ?
C19 C18 H18 120.0 . . ?
C18 C19 C27 116.9(5) . . ?
C18 C19 C20 124.1(5) . . ?
C27 C19 C20 119.0(5) . . ?
C21 C20 C19 121.1(5) . . ?
C21 C20 H20 119.4 . . ?
C19 C20 H20 119.4 . . ?
C20 C21 C22 121.8(5) . . ?
C20 C21 H21 119.1 . . ?
C22 C21 H21 119.1 . . ?
C26 C22 C23 117.0(5) . . ?
C26 C22 C21 118.0(5) . . ?
C23 C22 C21 124.9(5) . . ?
C24 C23 C22 120.7(4) . . ?
C24 C23 H23 119.7 . . ?
C22 C23 H23 119.7 . . ?
C23 C24 C25 118.5(5) . . ?
C23 C24 H24 120.8 . . ?
C25 C24 H24 120.8 . . ?
N5 C25 C24 123.4(5) . . ?
N5 C25 H25 118.3 . . ?
C24 C25 H25 118.3 . . ?
N5 C26 C22 122.1(4) . . ?
N5 C26 C27 117.8(4) . . ?
C22 C26 C27 120.1(4) . . ?
N4 C27 C19 123.1(4) . . ?
N4 C27 C26 117.0(4) . . ?
C19 C27 C26 119.9(4) . . ?
O3 N6 O4 124.5(8) . . ?
O3 N6 O5 116.1(7) . . ?
O4 N6 O5 119.3(7) . . ?
H6A O6 H6B 116.0 . . ?
H7A O7 H7B 117.1 . . ?
H8A O8 H8B 115.8 . . ?
H9A O9 H9B 116.0 . . ?
H10A O10 H10B 116.7 . . ?

loop_
_geom_bond_atom_site_label_1
_geom_bond_atom_site_label_2
_geom_bond_distance
_geom_bond_site_symmetry_2
_geom_bond_publ_flag
Cu1 N5 1.993(3) . ?
Cu1 N2 2.007(3) . ?
Cu1 N3 2.115(3) . ?
Cu1 N1 2.189(3) . ?
Cu1 N4 2.198(4) . ?
Cu1 O1 2.255(3) . ?
O1 C1 1.248(5) . ?
O2 C1 1.229(5) . ?
N1 C3 1.327(5) . ?
N1 C2 1.337(5) . ?
N2 C4 1.318(5) . ?
N2 C15 1.360(5) . ?
N3 C13 1.325(5) . ?
N3 C14 1.354(5) . ?
N4 C16 1.324(5) . ?
N4 C27 1.357(5) . ?
N5 C25 1.317(5) . ?
N5 C26 1.361(5) . ?
C1 C2 1.507(6) . ?
C2 C3 1.385(5) 3_755 ?
C3 C2 1.385(5) 3_755 ?
C3 H3 0.9300 . ?
C4 C5 1.388(6) . ?
C4 H4 0.9300 . ?
C5 C6 1.365(7) . ?
C5 H5 0.9300 . ?
C6 C7 1.398(6) . ?
C6 H6 0.9300 . ?
C7 C15 1.410(5) . ?
C7 C8 1.422(6) . ?
C8 C9 1.338(7) . ?
C8 H8 0.9300 . ?
C9 C10 1.418(6) . ?
C9 H9 0.9300 . ?
C10 C14 1.396(6) . ?
C10 C11 1.401(6) . ?
C11 C12 1.365(7) . ?
C11 H11 0.9300 . ?
C12 C13 1.384(6) . ?
C12 H12 0.9300 . ?
C13 H13 0.9300 . ?
C14 C15 1.429(5) . ?
C16 C17 1.393(7) . ?
C16 H16 0.9300 . ?
C17 C18 1.356(7) . ?
C17 H17 0.9300 . ?
C18 C19 1.397(7) . ?
C18 H18 0.9300 . ?
C19 C27 1.400(6) . ?
C19 C20 1.425(7) . ?
C20 C21 1.337(7) . ?
C20 H20 0.9300 . ?
C21 C22 1.440(7) . ?
C21 H21 0.9300 . ?
C22 C26 1.400(6) . ?
C22 C23 1.402(7) . ?
C23 C24 1.351(7) . ?
C23 H23 0.9300 . ?
C24 C25 1.391(6) . ?
C24 H24 0.9300 . ?
C25 H25 0.9300 . ?
C26 C27 1.432(6) . ?
N6 O3 1.149(7) . ?
N6 O4 1.158(6) . ?
N6 O5 1.292(7) . ?
O6 H6A 0.8531 . ?
O6 H6B 0.8543 . ?
O7 H7A 0.8480 . ?
O7 H7B 0.8501 . ?
O8 H8A 0.8509 . ?
O8 H8B 0.8529 . ?
O9 H9A 0.8514 . ?
O9 H9B 0.8511 . ?
O10 H10A 0.8507 . ?
O10 H10B 0.8500 . ?

loop_
_geom_torsion_atom_site_label_1
_geom_torsion_atom_site_label_2
_geom_torsion_atom_site_label_3
_geom_torsion_atom_site_label_4
_geom_torsion
_geom_torsion_site_symmetry_1
_geom_torsion_site_symmetry_2
_geom_torsion_site_symmetry_3
_geom_torsion_site_symmetry_4
_geom_torsion_publ_flag
N5 Cu1 O1 C1 102.4(3) . . . . ?
N2 Cu1 O1 C1 -84.7(3) . . . . ?
N3 Cu1 O1 C1 -165.5(3) . . . . ?
N1 Cu1 O1 C1 11.6(3) . . . . ?
N4 Cu1 O1 C1 33.5(6) . . . . ?
N5 Cu1 N1 C3 75.7(3) . . . . ?
N2 Cu1 N1 C3 -100.7(3) . . . . ?
N3 Cu1 N1 C3 -178.7(4) . . . . ?
N4 Cu1 N1 C3 -3.9(3) . . . . ?
O1 Cu1 N1 C3 171.2(3) . . . . ?
N5 Cu1 N1 C2 -98.0(3) . . . . ?
N2 Cu1 N1 C2 85.6(3) . . . . ?
N3 Cu1 N1 C2 7.6(6) . . . . ?
N4 Cu1 N1 C2 -177.6(3) . . . . ?
O1 Cu1 N1 C2 -2.5(2) . . . . ?
N5 Cu1 N2 C4 -139.4(8) . . . . ?
N3 Cu1 N2 C4 -179.6(4) . . . . ?
N1 Cu1 N2 C4 16.7(4) . . . . ?
N4 Cu1 N2 C4 -76.5(4) . . . . ?
O1 Cu1 N2 C4 91.7(4) . . . . ?
N5 Cu1 N2 C15 39.0(10) . . . . ?
N3 Cu1 N2 C15 -1.3(3) . . . . ?
N1 Cu1 N2 C15 -164.9(3) . . . . ?
N4 Cu1 N2 C15 101.9(3) . . . . ?
O1 Cu1 N2 C15 -89.9(3) . . . . ?
N5 Cu1 N3 C13 8.1(4) . . . . ?
N2 Cu1 N3 C13 -177.8(4) . . . . ?
N1 Cu1 N3 C13 -97.5(5) . . . . ?
N4 Cu1 N3 C13 87.7(4) . . . . ?
O1 Cu1 N3 C13 -87.8(4) . . . . ?
N5 Cu1 N3 C14 -174.4(3) . . . . ?
N2 Cu1 N3 C14 -0.2(3) . . . . ?
N1 Cu1 N3 C14 80.0(5) . . . . ?
N4 Cu1 N3 C14 -94.7(3) . . . . ?
O1 Cu1 N3 C14 89.7(3) . . . . ?
N5 Cu1 N4 C16 -176.1(4) . . . . ?
N2 Cu1 N4 C16 12.1(4) . . . . ?
N3 Cu1 N4 C16 94.2(4) . . . . ?
N1 Cu1 N4 C16 -84.2(4) . . . . ?
O1 Cu1 N4 C16 -105.4(6) . . . . ?
N5 Cu1 N4 C27 6.9(2) . . . . ?
N2 Cu1 N4 C27 -164.9(2) . . . . ?
N3 Cu1 N4 C27 -82.7(3) . . . . ?
N1 Cu1 N4 C27 98.8(3) . . . . ?
O1 Cu1 N4 C27 77.6(6) . . . . ?
N2 Cu1 N5 C25 -116.5(9) . . . . ?
N3 Cu1 N5 C25 -76.9(3) . . . . ?
N1 Cu1 N5 C25 87.2(3) . . . . ?
N4 Cu1 N5 C25 179.4(4) . . . . ?
O1 Cu1 N5 C25 12.0(3) . . . . ?
N2 Cu1 N5 C26 56.0(10) . . . . ?
N3 Cu1 N5 C26 95.6(3) . . . . ?
N1 Cu1 N5 C26 -100.3(3) . . . . ?
N4 Cu1 N5 C26 -8.1(3) . . . . ?
O1 Cu1 N5 C26 -175.5(3) . . . . ?
Cu1 O1 C1 O2 159.2(4) . . . . ?
Cu1 O1 C1 C2 -18.0(4) . . . . ?
C3 N1 C2 C3 -1.0(6) . . . 3_755 ?
Cu1 N1 C2 C3 173.5(3) . . . 3_755 ?
C3 N1 C2 C1 -179.8(3) . . . . ?
Cu1 N1 C2 C1 -5.3(4) . . . . ?
O2 C1 C2 N1 -161.2(4) . . . . ?
O1 C1 C2 N1 16.3(5) . . . . ?
O2 C1 C2 C3 20.0(6) . . . 3_755 ?
O1 C1 C2 C3 -162.5(4) . . . 3_755 ?
C2 N1 C3 C2 1.0(6) . . . 3_755 ?
Cu1 N1 C3 C2 -172.5(3) . . . 3_755 ?
C15 N2 C4 C5 0.5(7) . . . . ?
Cu1 N2 C4 C5 178.8(4) . . . . ?
N2 C4 C5 C6 -0.8(8) . . . . ?
C4 C5 C6 C7 1.5(8) . . . . ?
C5 C6 C7 C15 -1.7(7) . . . . ?
C5 C6 C7 C8 179.0(5) . . . . ?
C6 C7 C8 C9 -178.1(5) . . . . ?
C15 C7 C8 C9 2.6(7) . . . . ?
C7 C8 C9 C10 -1.3(8) . . . . ?
C8 C9 C10 C14 -1.5(8) . . . . ?
C8 C9 C10 C11 179.5(5) . . . . ?
C14 C10 C11 C12 -1.6(7) . . . . ?
C9 C10 C11 C12 177.5(5) . . . . ?
C10 C11 C12 C13 0.2(8) . . . . ?
C14 N3 C13 C12 -1.6(7) . . . . ?
Cu1 N3 C13 C12 175.9(3) . . . . ?
C11 C12 C13 N3 1.5(8) . . . . ?
C13 N3 C14 C10 0.1(6) . . . . ?
Cu1 N3 C14 C10 -177.9(3) . . . . ?
C13 N3 C14 C15 179.6(4) . . . . ?
Cu1 N3 C14 C15 1.7(4) . . . . ?
C11 C10 C14 N3 1.5(7) . . . . ?
C9 C10 C14 N3 -177.7(4) . . . . ?
C11 C10 C14 C15 -178.0(4) . . . . ?
C9 C10 C14 C15 2.8(7) . . . . ?
C4 N2 C15 C7 -0.8(6) . . . . ?
Cu1 N2 C15 C7 -179.3(3) . . . . ?
C4 N2 C15 C14 -178.8(4) . . . . ?
Cu1 N2 C15 C14 2.6(5) . . . . ?
C6 C7 C15 N2 1.4(6) . . . . ?
C8 C7 C15 N2 -179.3(4) . . . . ?
C6 C7 C15 C14 179.4(4) . . . . ?
C8 C7 C15 C14 -1.2(6) . . . . ?
N3 C14 C15 N2 -2.9(6) . . . . ?
C10 C14 C15 N2 176.7(4) . . . . ?
N3 C14 C15 C7 179.0(4) . . . . ?
C10 C14 C15 C7 -1.5(6) . . . . ?
C27 N4 C16 C17 0.7(6) . . . . ?
Cu1 N4 C16 C17 -176.1(3) . . . . ?
N4 C16 C17 C18 0.5(8) . . . . ?
C16 C17 C18 C19 -0.4(8) . . . . ?
C17 C18 C19 C27 -0.7(7) . . . . ?
C17 C18 C19 C20 179.5(5) . . . . ?
C18 C19 C20 C21 179.4(5) . . . . ?
C27 C19 C20 C21 -0.4(7) . . . . ?
C19 C20 C21 C22 -0.5(8) . . . . ?
C20 C21 C22 C26 -0.3(7) . . . . ?
C20 C21 C22 C23 -177.2(5) . . . . ?
C26 C22 C23 C24 0.2(7) . . . . ?
C21 C22 C23 C24 177.2(4) . . . . ?
C22 C23 C24 C25 0.6(7) . . . . ?
C26 N5 C25 C24 -1.3(6) . . . . ?
Cu1 N5 C25 C24 171.0(3) . . . . ?
C23 C24 C25 N5 0.0(7) . . . . ?
C25 N5 C26 C22 2.2(6) . . . . ?
Cu1 N5 C26 C22 -170.9(3) . . . . ?
C25 N5 C26 C27 -178.5(3) . . . . ?
Cu1 N5 C26 C27 8.4(4) . . . . ?
C23 C22 C26 N5 -1.6(6) . . . . ?
C21 C22 C26 N5 -178.8(4) . . . . ?
C23 C22 C26 C27 179.1(4) . . . . ?
C21 C22 C26 C27 1.9(6) . . . . ?
C16 N4 C27 C19 -2.0(6) . . . . ?
Cu1 N4 C27 C19 175.5(3) . . . . ?
C16 N4 C27 C26 177.8(4) . . . . ?
Cu1 N4 C27 C26 -4.7(4) . . . . ?
C18 C19 C27 N4 2.0(6) . . . . ?
C20 C19 C27 N4 -178.2(4) . . . . ?
C18 C19 C27 C26 -177.8(4) . . . . ?
C20 C19 C27 C26 2.0(6) . . . . ?
N5 C26 C27 N4 -1.9(5) . . . . ?
C22 C26 C27 N4 177.4(3) . . . . ?
N5 C26 C27 C19 177.9(3) . . . . ?
C22 C26 C27 C19 -2.8(6) . . . . ?
